data_2312296
loop_
_publ_author_name
'Khouchen, Malak'
'Klar, Paul Benjamin'
'Chintakindi, Hrushikesh'
'Suresh, Ashwin'
'Palatinus, Lukas'

_publ_section_title
;
 Optimal estimated standard uncertainties of reflection intensities for
 kinematical refinement from 3D electron diffraction data
;
_journal_coeditor_code PL5027
_journal_issue 5
_journal_name_full 'Acta Crystallographica Section A Foundations and Advances'
_journal_page_first 427
_journal_page_last 439
_journal_paper_doi 10.1107/S2053273323005053
_journal_volume 79
_journal_year 2023
_chemical_absolute_configuration unk
_chemical_formula_sum 'Al2 H4 Na2 O12 Si3'
_chemical_formula_weight 380.2
_chemical_name_common natrolite
_space_group_IT_number 43
_space_group_name_Hall 'F 2 -2d'
_space_group_name_H-M_alt 'F d d 2'
_symmetry_cell_setting orthorhombic
_symmetry_Int_Tables_number 43
_symmetry_space_group_name_Hall 'F 2 -2d'
_symmetry_space_group_name_H-M 'F d d 2'
_cell_angle_alpha 90
_cell_angle_beta 90
_cell_angle_gamma 90
_cell_formula_units_Z 8
_cell_length_a 18.2872(11)
_cell_length_b 18.6660(14)
_cell_length_c 6.6222(3)
_cell_measurement_reflns_used 5213
_cell_measurement_temperature 293
_cell_measurement_theta_max 1.15
_cell_measurement_theta_min 0.11
_cell_volume 2260.5(2)
_computing_cell_refinement PETS2
_computing_data_collection 'self-written scripts, OLYMPUS iTEM'
_computing_data_reduction PETS2
_computing_molecular_graphics 'VESTA 3'
_computing_structure_refinement Jana2020
_diffrn_ambient_temperature 293
_diffrn_detector 'Olympus SIS Veleta'
_diffrn_measured_fraction_theta_full 0.99
_diffrn_measured_fraction_theta_max 0.99
_diffrn_measurement_device 'TEM FEI Tecnai G2 20'
_diffrn_measurement_method 'continuous-rotation 3D ED'
_diffrn_measurement_specimen_support 'holey carbon grid'
_diffrn_radiation_probe electron
_diffrn_radiation_source 'Lab6 cathode'
_diffrn_radiation_type 'electrons 200 keV'
_diffrn_radiation_wavelength 0.0251
_diffrn_reflns_av_R_equivalents 0.1979
_diffrn_reflns_av_unetI/netI 0.0315
_diffrn_reflns_limit_h_max 29
_diffrn_reflns_limit_h_min -29
_diffrn_reflns_limit_k_max 29
_diffrn_reflns_limit_k_min -29
_diffrn_reflns_limit_l_max 10
_diffrn_reflns_limit_l_min -10
_diffrn_reflns_number 5213
_diffrn_reflns_theta_full 1.15
_diffrn_reflns_theta_max 1.15
_diffrn_reflns_theta_min 0.11
_exptl_crystal_density_diffrn 2.2345
_exptl_crystal_description 'irregular shape'
_exptl_crystal_F_000 517.84
_refine_diff_density_max 0.25
_refine_diff_density_min -0.26
_refine_ls_extinction_coef 0.42(5)
_refine_ls_extinction_expression Fc^*^=kFc[1+0.001xFc^2^\l^3^/sin(2\q)]^-1/4^
_refine_ls_extinction_method 'SHELXL-2017/1 (Sheldrick, 2015)'
_refine_ls_goodness_of_fit_gt 7.8689
_refine_ls_goodness_of_fit_ref 6.2593
_refine_ls_hydrogen_treatment refall
_refine_ls_number_constraints 13
_refine_ls_number_parameters 93
_refine_ls_number_reflns 1289
_refine_ls_number_restraints 3
_refine_ls_R_factor_all 0.1720
_refine_ls_R_factor_gt 0.1458
_refine_ls_shift/su_max 0.0334
_refine_ls_shift/su_mean 0.0070
_refine_ls_structure_factor_coef Fsqd
_refine_ls_weighting_details w=1/(\s^2^(I)+0.0004I^2^)
_refine_ls_weighting_scheme sigma
_refine_ls_wR_factor_gt 0.3033
_refine_ls_wR_factor_ref 0.3052
_reflns_number_gt 839
_reflns_number_total 1289
_reflns_threshold_expression I>3\s(I)
_cod_data_source_file pl5027.cif
_cod_data_source_block natrolite_model0
_cod_original_sg_symbol_Hall 'F -2xuvw;-2yuvw;2z'
_cod_database_code 2312296

loop_
_space_group_symop_id
_space_group_symop_operation_xyz
1 x,y,z
2 -x,-y,z
3 x+1/4,-y+1/4,z+1/4
4 -x+1/4,y+1/4,z+1/4
5 x,y+1/2,z+1/2
6 -x,-y+1/2,z+1/2
7 x+1/4,-y+3/4,z+3/4
8 -x+1/4,y+3/4,z+3/4
9 x+1/2,y,z+1/2
10 -x+1/2,-y,z+1/2
11 x+3/4,-y+1/4,z+3/4
12 -x+3/4,y+1/4,z+3/4
13 x+1/2,y+1/2,z
14 -x+1/2,-y+1/2,z
15 x+3/4,-y+3/4,z+1/4
16 -x+3/4,y+3/4,z+1/4

loop_
_atom_site_label
_atom_site_type_symbol
_atom_site_fract_x
_atom_site_fract_y
_atom_site_fract_z
_atom_site_adp_type
_atom_site_U_iso_or_equiv
_atom_site_site_symmetry_multiplicity
_atom_site_occupancy
_atom_site_calc_flag
_atom_site_refinement_flags
_atom_site_disorder_assembly
_atom_site_disorder_group
Si1 Si 0 0 0 Uani 0.023(2) 8 1 d . . .
Si2 Si 0.0966(2) 0.0386(3) -0.3722(11) Uani 0.0237(17) 16 1 d . . .
Al1 Al -0.0371(2) 0.0936(4) 0.3836(12) Uani 0.0256(19) 16 1 d . . .
Na1 Na -0.2186(4) 0.0325(5) 0.3831(15) Uani 0.043(3) 16 1 d . . .
O1 O 0.0677(4) 0.0215(5) -0.1404(14) Uani 0.034(3) 16 1 d . . .
O2 O -0.0224(4) 0.0680(6) 0.1347(16) Uani 0.040(3) 16 1 d . . .
O3 O -0.0690(4) 0.1829(5) 0.3914(15) Uani 0.029(3) 16 1 d . . .
O4 O -0.0987(4) 0.0364(6) 0.5043(16) Uani 0.039(3) 16 1 d . . .
O5 O 0.0445(3) 0.0962(6) 0.5312(14) Uani 0.030(3) 16 1 d . . .
O6 O -0.3057(6) 0.0588(7) 0.6399(19) Uani 0.052(4) 16 1 d . . .
H1 H -0.3520(16) 0.070(3) 0.579(7) Uani 0.0621 16 1 d . . .
H2 H -0.297(3) 0.097(2) 0.732(8) Uani 0.0621 16 1 d . . .

loop_
_atom_site_aniso_label
_atom_site_aniso_type_symbol
_atom_site_aniso_U_11
_atom_site_aniso_U_22
_atom_site_aniso_U_33
_atom_site_aniso_U_12
_atom_site_aniso_U_13
_atom_site_aniso_U_23
Si1 Si 0.012(3) 0.049(6) 0.008(2) 0.001(3) 0 0
Si2 Si 0.014(2) 0.040(4) 0.0172(19) -0.003(2) -0.005(2) 0.001(3)
Al1 Al 0.010(2) 0.047(5) 0.019(2) 0.003(2) 0.007(2) 0.002(3)
Na1 Na 0.029(3) 0.062(7) 0.039(4) -0.004(3) 0.007(4) 0.008(5)
O1 O 0.024(3) 0.067(7) 0.012(3) 0.005(4) 0.001(3) -0.009(4)
O2 O 0.021(3) 0.075(8) 0.026(3) -0.001(4) 0.004(4) -0.020(5)
O3 O 0.018(3) 0.050(7) 0.020(3) -0.009(3) 0.006(3) 0.009(5)
O4 O 0.009(3) 0.070(8) 0.037(4) -0.003(4) -0.003(3) -0.002(5)
O5 O 0.003(3) 0.057(7) 0.029(3) 0.002(3) -0.007(3) 0.001(4)
O6 O 0.059(6) 0.068(9) 0.029(4) 0.017(5) 0.008(5) -0.013(6)
H1 H 0.070305 0.081352 0.034582 0.019866 0.009901 -0.015483
H2 H 0.070305 0.081352 0.034582 0.019866 0.009901 -0.015483

loop_
_atom_type_symbol
_atom_type_scat_source
Al International_Tables_Vol_C
H International_Tables_Vol_C
Na International_Tables_Vol_C
O International_Tables_Vol_C
Si International_Tables_Vol_C

loop_
_geom_angle_atom_site_label_1
_geom_angle_atom_site_label_2
_geom_angle_atom_site_label_3
_geom_angle_site_symmetry_1
_geom_angle_site_symmetry_2
_geom_angle_site_symmetry_3
_geom_angle
O1 Si1 O1 . . 2_555 108.9(4)
O1 Si1 O2 . . . 108.8(5)
O1 Si1 O2 . . 2_555 108.9(4)
O1 Si1 O2 2_555 . . 108.9(4)
O1 Si1 O2 2_555 . 2_555 108.8(5)
O2 Si1 O2 . . 2_555 112.4(5)
Al1 Si2 Al1 1_554 . 3_554 108.4(2)
Al1 Si2 Na1 1_554 . 2_554 116.2(3)
Al1 Si2 Na1 1_554 . 3_554 55.2(2)
Al1 Si2 O1 1_554 . . 107.1(4)
Al1 Si2 O3 1_554 . 3_554 131.6(5)
Al1 Si2 O4 1_554 . 2_554 92.3(4)
Al1 Si2 O5 1_554 . 1_554 23.9(4)
Al1 Si2 Na1 3_554 . 2_554 79.2(2)
Al1 Si2 Na1 3_554 . 3_554 63.68(19)
Al1 Si2 O1 3_554 . . 110.5(4)
Al1 Si2 O3 3_554 . 3_554 27.0(4)
Al1 Si2 O4 3_554 . 2_554 127.7(4)
Al1 Si2 O5 3_554 . 1_554 86.2(4)
Na1 Si2 Na1 2_554 . 3_554 131.2(3)
Na1 Si2 O1 2_554 . . 129.8(5)
Na1 Si2 O3 2_554 . 3_554 58.8(4)
Na1 Si2 O4 2_554 . 2_554 48.8(3)
Na1 Si2 O5 2_554 . 1_554 121.5(5)
Na1 Si2 O1 3_554 . . 93.7(4)
Na1 Si2 O3 3_554 . 3_554 90.6(4)
Na1 Si2 O4 3_554 . 2_554 145.7(5)
Na1 Si2 O5 3_554 . 1_554 32.5(4)
O1 Si2 O3 . . 3_554 108.3(6)
O1 Si2 O4 . . 2_554 108.0(6)
O1 Si2 O5 . . 1_554 108.4(5)
O3 Si2 O4 3_554 . 2_554 106.7(5)
O3 Si2 O5 3_554 . 1_554 111.8(6)
O4 Si2 O5 2_554 . 1_554 113.5(6)
Si2 Al1 Si2 1_556 . 11_455 142.3(3)
Si2 Al1 Na1 1_556 . . 129.6(3)
Si2 Al1 Na1 1_556 . 3_555 69.6(2)
Si2 Al1 Na1 1_556 . 12_454 119.9(2)
Si2 Al1 O2 1_556 . . 106.3(4)
Si2 Al1 O3 1_556 . . 123.8(4)
Si2 Al1 O4 1_556 . . 93.9(4)
Si2 Al1 O5 1_556 . . 20.9(4)
Si2 Al1 Na1 11_455 . . 64.9(2)
Si2 Al1 Na1 11_455 . 3_555 75.6(2)
Si2 Al1 Na1 11_455 . 12_454 50.43(18)
Si2 Al1 O2 11_455 . . 107.1(4)
Si2 Al1 O3 11_455 . . 24.9(3)
Si2 Al1 O4 11_455 . . 89.9(4)
Si2 Al1 O5 11_455 . . 124.6(5)
Na1 Al1 Na1 . . 3_555 128.6(3)
Na1 Al1 Na1 . . 12_454 108.6(2)
Na1 Al1 O2 . . . 93.2(4)
Na1 Al1 O3 . . . 89.7(3)
Na1 Al1 O4 . . . 36.1(3)
Na1 Al1 O5 . . . 143.2(5)
Na1 Al1 Na1 3_555 . 12_454 62.7(3)
Na1 Al1 O2 3_555 . . 130.3(5)
Na1 Al1 O3 3_555 . . 54.2(4)
Na1 Al1 O4 3_555 . . 118.2(5)
Na1 Al1 O5 3_555 . . 49.5(4)
Na1 Al1 O2 12_454 . . 80.9(5)
Na1 Al1 O3 12_454 . . 33.7(4)
Na1 Al1 O4 12_454 . . 140.0(4)
Na1 Al1 O5 12_454 . . 100.7(4)
O2 Al1 O3 . . . 109.8(6)
O2 Al1 O4 . . . 111.5(6)
O2 Al1 O5 . . . 113.4(5)
O3 Al1 O4 . . . 110.6(5)
O3 Al1 O5 . . . 103.5(5)
O4 Al1 O5 . . . 107.8(6)
Si2 Na1 Si2 2_556 . 11_455 99.7(3)
Si2 Na1 Al1 2_556 . . 56.72(19)
Si2 Na1 Al1 2_556 . 11_454 154.0(3)
Si2 Na1 Al1 2_556 . 16_445 50.40(19)
Si2 Na1 Na1 2_556 . 10_454 123.8(3)
Si2 Na1 Na1 2_556 . 10_455 67.1(2)
Si2 Na1 O3 2_556 . 11_454 168.1(5)
Si2 Na1 O3 2_556 . 16_445 32.3(2)
Si2 Na1 O4 2_556 . . 31.5(3)
Si2 Na1 O5 2_556 . 11_454 119.4(3)
Si2 Na1 O6 2_556 . . 101.5(5)
Si2 Na1 O6 2_556 . 10_454 85.0(4)
Si2 Na1 H2 2_556 . 10_454 73.8(11)
Si2 Na1 Al1 11_455 . . 51.39(17)
Si2 Na1 Al1 11_455 . 11_454 55.2(2)
Si2 Na1 Al1 11_455 . 16_445 147.9(3)
Si2 Na1 Na1 11_455 . 10_454 113.8(3)
Si2 Na1 Na1 11_455 . 10_455 114.9(3)
Si2 Na1 O3 11_455 . 11_454 89.9(3)
Si2 Na1 O3 11_455 . 16_445 126.0(4)
Si2 Na1 O4 11_455 . . 70.0(3)
Si2 Na1 O5 11_455 . 11_454 20.8(2)
Si2 Na1 O6 11_455 . . 92.2(4)
Si2 Na1 O6 11_455 . 10_454 127.1(4)
Si2 Na1 H2 11_455 . 10_454 145.5(11)
Al1 Na1 Al1 . . 11_454 98.1(3)
Al1 Na1 Al1 . . 16_445 105.6(2)
Al1 Na1 Na1 . . 10_454 113.6(3)
Al1 Na1 Na1 . . 10_455 113.5(3)
Al1 Na1 O3 . . 11_454 127.3(4)
Al1 Na1 O3 . . 16_445 89.0(3)
Al1 Na1 O4 . . . 26.1(3)
Al1 Na1 O5 . . 11_454 66.1(3)
Al1 Na1 O6 . . . 124.4(5)
Al1 Na1 O6 . . 10_454 93.3(4)
Al1 Na1 H2 . . 10_454 101.2(11)
Al1 Na1 Al1 11_454 . 16_445 155.6(3)
Al1 Na1 Na1 11_454 . 10_454 69.1(3)
Al1 Na1 Na1 11_454 . 10_455 126.4(3)
Al1 Na1 O3 11_454 . 11_454 34.6(3)
Al1 Na1 O3 11_454 . 16_445 169.1(4)
Al1 Na1 O4 11_454 . . 122.6(4)
Al1 Na1 O5 11_454 . 11_454 34.9(2)
Al1 Na1 O6 11_454 . . 87.5(4)
Al1 Na1 O6 11_454 . 10_454 104.3(5)
Al1 Na1 H2 11_454 . 10_454 121.9(11)
Al1 Na1 Na1 16_445 . 10_454 95.3(3)
Al1 Na1 Na1 16_445 . 10_455 48.1(2)
Al1 Na1 O3 16_445 . 11_454 121.4(4)
Al1 Na1 O3 16_445 . 16_445 22.0(2)
Al1 Na1 O4 16_445 . . 81.7(4)
Al1 Na1 O5 16_445 . 11_454 168.7(4)
Al1 Na1 O6 16_445 . . 84.3(4)
Al1 Na1 O6 16_445 . 10_454 68.7(4)
Al1 Na1 H2 16_445 . 10_454 47.7(11)
Na1 Na1 Na1 10_454 . 10_455 126.4(3)
Na1 Na1 O3 10_454 . 11_454 44.9(3)
Na1 Na1 O3 10_454 . 16_445 115.6(4)
Na1 Na1 O4 10_454 . . 127.4(4)
Na1 Na1 O5 10_454 . 11_454 95.1(4)
Na1 Na1 O6 10_454 . . 119.8(4)
Na1 Na1 O6 10_454 . 10_454 38.9(3)
Na1 Na1 H2 10_454 . 10_454 52.8(11)
Na1 Na1 O3 10_455 . 11_454 115.1(3)
Na1 Na1 O3 10_455 . 16_445 42.8(3)
Na1 Na1 O4 10_455 . . 89.7(4)
Na1 Na1 O5 10_455 . 11_454 126.7(4)
Na1 Na1 O6 10_455 . . 39.0(4)
Na1 Na1 O6 10_455 . 10_454 115.2(5)
Na1 Na1 H2 10_455 . 10_454 94.1(11)
O3 Na1 O3 11_454 . 16_445 142.0(4)
O3 Na1 O4 11_454 . . 153.4(5)
O3 Na1 O5 11_454 . 11_454 69.4(4)
O3 Na1 O6 11_454 . . 85.0(4)
O3 Na1 O6 11_454 . 10_454 83.7(5)
O3 Na1 H2 11_454 . 10_454 94.4(11)
O3 Na1 O4 16_445 . . 63.3(4)
O3 Na1 O5 16_445 . 11_454 146.8(5)
O3 Na1 O6 16_445 . . 81.7(5)
O3 Na1 O6 16_445 . 10_454 83.4(5)
O3 Na1 H2 16_445 . 10_454 64.2(11)
O4 Na1 O5 . . 11_454 88.5(4)
O4 Na1 O6 . . . 112.1(5)
O4 Na1 O6 . . 10_454 94.6(5)
O4 Na1 H2 . . 10_454 93.1(11)
O5 Na1 O6 11_454 . . 94.3(5)
O5 Na1 O6 11_454 . 10_454 118.0(6)
O5 Na1 H2 11_454 . 10_454 139.2(12)
O6 Na1 O6 . . 10_454 138.9(5)
O6 Na1 H2 . . 10_454 122.2(11)
O6 Na1 H2 10_454 . 10_454 21.2(11)
Si1 O1 Si2 . . . 146.7(6)
Si1 O2 Al1 . . . 141.7(7)
Si2 O3 Al1 11_455 . . 128.1(6)
Si2 O3 Na1 11_455 . 3_555 129.7(6)
Si2 O3 Na1 11_455 . 12_454 88.9(5)
Al1 O3 Na1 . . 3_555 91.1(4)
Al1 O3 Na1 . . 12_454 124.4(5)
Na1 O3 Na1 3_555 . 12_454 92.4(4)
Si2 O4 Al1 2_556 . . 138.1(5)
Si2 O4 Na1 2_556 . . 99.7(5)
Al1 O4 Na1 . . . 117.8(6)
Si2 O5 Al1 1_556 . . 135.3(7)
Si2 O5 Na1 1_556 . 3_555 126.7(6)
Al1 O5 Na1 . . 3_555 95.6(5)
Na1 O6 Na1 . . 10_455 102.2(5)
Na1 O6 H1 . . . 110(3)
Na1 O6 H2 . . . 120(3)
Na1 O6 H1 10_455 . . 127(3)
Na1 O6 H2 10_455 . . 94(3)
H1 O6 H2 . . . 104(4)
Na1 H2 O6 10_455 . . 64(2)

loop_
_geom_bond_atom_site_label_1
_geom_bond_atom_site_label_2
_geom_bond_site_symmetry_1
_geom_bond_site_symmetry_2
_geom_bond_distance
Si1 O1 . . 1.599(8)
Si1 O1 . 2_555 1.599(8)
Si1 O2 . . 1.604(11)
Si1 O2 . 2_555 1.604(11)
Si2 Al1 . 1_554 3.107(8)
Si2 Al1 . 3_554 3.058(8)
Si2 Na1 . 2_554 3.060(10)
Si2 Na1 . 3_554 3.545(11)
Si2 O1 . . 1.655(11)
Si2 O3 . 3_554 1.634(8)
Si2 O4 . 2_554 1.622(12)
Si2 O5 . 1_554 1.573(10)
Al1 Na1 . . 3.508(9)
Al1 Na1 . 3_555 3.106(12)
Al1 Na1 . 12_454 3.899(12)
Al1 O2 . . 1.738(13)
Al1 O3 . . 1.766(11)
Al1 O4 . . 1.745(11)
Al1 O5 . . 1.786(9)
Na1 Na1 . 10_454 3.709(14)
Na1 Na1 . 10_455 3.709(14)
Na1 O3 . 11_454 2.521(12)
Na1 O3 . 16_445 2.619(13)
Na1 O4 . . 2.336(11)
Na1 O5 . 11_454 2.374(14)
Na1 O6 . . 2.381(15)
Na1 O6 . 10_454 2.387(16)
Na1 H2 . 10_454 2.64(4)
O6 H1 . . 0.96(4)
O6 H2 . . 0.96(5)

loop_
_geom_hbond_atom_site_label_D
_geom_hbond_atom_site_label_H
_geom_hbond_atom_site_label_A
_geom_hbond_site_symmetry_D
_geom_hbond_site_symmetry_H
_geom_hbond_site_symmetry_A
_geom_hbond_distance_DH
_geom_hbond_distance_HA
_geom_hbond_distance_DA
_geom_hbond_angle_DHA
O6 H1 O1 . . 9_455 0.96(4) 2.25(4) 3.049(14) 140(4)
O6 H2 O2 . . 11_455 0.96(5) 1.93(5) 2.879(16) 171(4)

loop_
_restr_angle_atom_site_label_1
_restr_angle_site_symmetry_1
_restr_angle_atom_site_label_2
_restr_angle_site_symmetry_2
_restr_angle_atom_site_label_3
_restr_angle_site_symmetry_3
_restr_angle_target
_restr_angle_target_weight_param
H1 . O6 . H2 . 104.45 0.01

loop_
_restr_distance_atom_site_label_1
_restr_distance_site_symmetry_1
_restr_distance_atom_site_label_2
_restr_distance_site_symmetry_2
_restr_distance_target
_restr_distance_target_weight_param
O6 . H1 . 0.9584 0.0001
O6 . H2 . 0.9584 0.0001
